data_4509848
loop_
_publ_author_name
'Venkateswararao, A.'
'Thomas, K. R. Justin'
'Lee, Chuan-Pei'
'Li, Chun-Ting'
'Ho, Kuo-Chuan'

_publ_section_title
;
 Organic Dyes Containing Carbazole as Donor and \p-Linker: Optical,
 Electrochemical, and Photovoltaic Properties.
;
_journal_issue 4
_journal_name_full 'ACS applied materials &amp; interfaces'
_journal_page_first 2528
_journal_page_last 2539
_journal_paper_doi 10.1021/am404948w
_journal_volume 6
_journal_year 2014
_chemical_formula_sum 'C33 H26 N2 O S'
_chemical_formula_weight 498.62
_chemical_name_systematic
;

 ?

;
_space_group_IT_number 14
_symmetry_cell_setting monoclinic
_symmetry_space_group_name_Hall '-P 2ybc'
_symmetry_space_group_name_H-M 'P 1 21/c 1'
_atom_sites_solution_hydrogens geom
_atom_sites_solution_primary direct
_atom_sites_solution_secondary difmap
_audit_creation_method SHELXL-97
_cell_angle_alpha 90.00
_cell_angle_beta 90.055(2)
_cell_angle_gamma 90.00
_cell_formula_units_Z 4
_cell_length_a 16.9193(8)
_cell_length_b 10.2687(5)
_cell_length_c 14.6199(6)
_cell_measurement_reflns_used 5564
_cell_measurement_temperature 298(2)
_cell_measurement_theta_max 27.47
_cell_measurement_theta_min 2.71
_cell_volume 2540.0(2)
_computing_cell_refinement 'Bruker SMART'
_computing_data_collection 'Bruker SMART'
_computing_data_reduction 'Bruker SAINT'
_computing_molecular_graphics 'Bruker SHELXTL'
_computing_publication_material 'Bruker SHELXTL'
_computing_structure_refinement 'SHELXL-97 (Sheldrick, 1997)'
_computing_structure_solution 'SHELXS-97 (Sheldrick, 1990)'
_diffrn_ambient_temperature 298(2)
_diffrn_measured_fraction_theta_full 0.989
_diffrn_measured_fraction_theta_max 0.969
_diffrn_measurement_device_type 'CCD area detector'
_diffrn_measurement_method 'phi and omega scans'
_diffrn_radiation_monochromator graphite
_diffrn_radiation_source 'fine-focus sealed tube'
_diffrn_radiation_type MoK\a
_diffrn_radiation_wavelength 0.71073
_diffrn_reflns_av_R_equivalents 0.0218
_diffrn_reflns_av_sigmaI/netI 0.0314
_diffrn_reflns_limit_h_max 21
_diffrn_reflns_limit_h_min -22
_diffrn_reflns_limit_k_max 13
_diffrn_reflns_limit_k_min -10
_diffrn_reflns_limit_l_max 14
_diffrn_reflns_limit_l_min -19
_diffrn_reflns_number 18066
_diffrn_reflns_theta_full 25.00
_diffrn_reflns_theta_max 28.35
_diffrn_reflns_theta_min 1.20
_exptl_absorpt_coefficient_mu 0.157
_exptl_absorpt_correction_T_max 0.9768
_exptl_absorpt_correction_T_min 0.9470
_exptl_absorpt_correction_type multi-scan
_exptl_absorpt_process_details '(SADABS; Sheldrick, 1996)'
_exptl_crystal_colour yellow
_exptl_crystal_density_diffrn 1.304
_exptl_crystal_density_method 'not measured'
_exptl_crystal_F_000 1048
_exptl_crystal_size_max 0.35
_exptl_crystal_size_mid 0.22
_exptl_crystal_size_min 0.15
_refine_diff_density_max 0.285
_refine_diff_density_min -0.343
_refine_diff_density_rms 0.041
_refine_ls_extinction_method none
_refine_ls_goodness_of_fit_ref 1.031
_refine_ls_hydrogen_treatment mixed
_refine_ls_matrix_type full
_refine_ls_number_parameters 335
_refine_ls_number_reflns 6153
_refine_ls_number_restraints 0
_refine_ls_restrained_S_all 1.031
_refine_ls_R_factor_all 0.0762
_refine_ls_R_factor_gt 0.0448
_refine_ls_shift/su_max 0.000
_refine_ls_shift/su_mean 0.000
_refine_ls_structure_factor_coef Fsqd
_refine_ls_weighting_details 'calc w=1/[\s^2^(Fo^2^)+(0.0792P)^2^+0.2286P] where P=(Fo^2^+2Fc^2^)/3'
_refine_ls_weighting_scheme calc
_refine_ls_wR_factor_gt 0.1200
_refine_ls_wR_factor_ref 0.1441
_reflns_number_gt 4133
_reflns_number_total 6153
_reflns_threshold_expression >2sigma(I)
_cod_data_source_file am404948w_si_002.cif
_cod_data_source_block new
_cod_depositor_comments
;
The following automatic conversions were performed:

'_symmetry_cell_setting' value 'Monoclinic' changed to 'monoclinic'
according to
/usr/data/users/saulius/automatic-downloads/current/ACS/lib/dictionaries/cif_core.dic
dictionary named 'cif_core.dic' version 2.4.2 from 2011-04-26.

Automatic conversion script
Id: cif_fix_values 2281 2013-09-26 08:29:07Z andrius 
;
_cod_original_sg_symbol_H-M P2(1)/c
_cod_database_code 4509848

loop_
_symmetry_equiv_pos_as_xyz
'x, y, z'
'-x, y+1/2, -z+1/2'
'-x, -y, -z'
'x, -y-1/2, z-1/2'

loop_
_atom_site_label
_atom_site_type_symbol
_atom_site_fract_x
_atom_site_fract_y
_atom_site_fract_z
_atom_site_U_iso_or_equiv
_atom_site_adp_type
_atom_site_occupancy
_atom_site_symmetry_multiplicity
_atom_site_calc_flag
_atom_site_refinement_flags
C1 C 0.53383(11) 1.0989(2) 0.79706(13) 0.0537(5) Uani 1 1 d .
H1 H 0.5527 1.0639 0.7427 0.064 Uiso 1 1 calc R
C2 C 0.46293(12) 1.1654(2) 0.80043(16) 0.0616(5) Uani 1 1 d .
H2 H 0.4343 1.1771 0.7468 0.074 Uiso 1 1 calc R
C3 C 0.43334(12) 1.2151(2) 0.88160(17) 0.0652(6) Uani 1 1 d .
H3 H 0.3851 1.2586 0.8815 0.078 Uiso 1 1 calc R
C4 C 0.47415(11) 1.20108(18) 0.96180(15) 0.0553(5) Uani 1 1 d .
H4 H 0.4536 1.2334 1.0163 0.066 Uiso 1 1 calc R
C5 C 0.54715(10) 1.13747(17) 0.96064(12) 0.0448(4) Uani 1 1 d .
C6 C 0.60435(10) 1.10860(17) 1.03039(12) 0.0447(4) Uani 1 1 d .
C7 C 0.60974(12) 1.13640(19) 1.12363(13) 0.0545(5) Uani 1 1 d .
H7 H 0.5691 1.1807 1.1530 0.065 Uiso 1 1 calc R
C8 C 0.67518(13) 1.0980(2) 1.17147(13) 0.0604(5) Uani 1 1 d .
H8 H 0.6788 1.1160 1.2337 0.073 Uiso 1 1 calc R
C9 C 0.73662(13) 1.0320(2) 1.12788(13) 0.0609(5) Uani 1 1 d .
H9 H 0.7806 1.0068 1.1617 0.073 Uiso 1 1 calc R
C10 C 0.73346(12) 1.0034(2) 1.03589(13) 0.0544(5) Uani 1 1 d .
H10 H 0.7749 0.9605 1.0070 0.065 Uiso 1 1 calc R
C11 C 0.66641(10) 1.04064(17) 0.98781(11) 0.0441(4) Uani 1 1 d .
C12 C 0.57554(10) 1.08675(17) 0.87790(12) 0.0439(4) Uani 1 1 d .
C13 C 0.69650(10) 0.96000(17) 0.82999(11) 0.0428(4) Uani 1 1 d .
C14 C 0.72676(11) 0.83659(18) 0.85162(12) 0.0499(5) Uani 1 1 d .
H14 H 0.7123 0.7971 0.9064 0.060 Uiso 1 1 calc R
C15 C 0.77745(11) 0.77293(19) 0.79329(12) 0.0469(4) Uani 1 1 d .
H15 H 0.7983 0.6921 0.8090 0.056 Uiso 1 1 calc R
C16 C 0.79714(9) 0.83152(16) 0.71014(11) 0.0384(4) Uani 1 1 d .
C17 C 0.84937(9) 0.79791(16) 0.63564(11) 0.0387(4) Uani 1 1 d .
C18 C 0.90285(10) 0.69728(18) 0.61998(12) 0.0465(4) Uani 1 1 d .
H18 H 0.9079 0.6295 0.6618 0.056 Uiso 1 1 calc R
C19 C 0.94815(10) 0.69953(19) 0.54166(12) 0.0484(4) Uani 1 1 d .
H19 H 0.9837 0.6321 0.5310 0.058 Uiso 1 1 calc R
C20 C 0.94211(9) 0.80095(17) 0.47748(11) 0.0420(4) Uani 1 1 d .
C21 C 0.88820(9) 0.90138(17) 0.49185(11) 0.0412(4) Uani 1 1 d .
H21 H 0.8825 0.9681 0.4493 0.049 Uiso 1 1 calc R
C22 C 0.84315(9) 0.89945(17) 0.57124(11) 0.0385(4) Uani 1 1 d .
C23 C 0.76332(9) 0.95308(17) 0.68733(10) 0.0380(4) Uani 1 1 d .
C24 C 0.71382(9) 1.01915(17) 0.74772(11) 0.0405(4) Uani 1 1 d .
H24 H 0.6931 1.1004 0.7330 0.049 Uiso 1 1 calc R
C25 C 0.99293(9) 0.80682(18) 0.39591(11) 0.0433(4) Uani 1 1 d .
C26 C 1.08299(10) 0.7582(2) 0.26772(12) 0.0524(5) Uani 1 1 d .
C27 C 1.06507(10) 0.8873(2) 0.27423(13) 0.0556(5) Uani 1 1 d .
H27 H 1.0849 0.9502 0.2347 0.067 Uiso 1 1 calc R
C28 C 1.01381(10) 0.9153(2) 0.34648(12) 0.0511(5) Uani 1 1 d .
H28 H 0.9957 0.9987 0.3597 0.061 Uiso 1 1 calc R
C29 C 1.13286(11) 0.6966(3) 0.20002(14) 0.0654(6) Uani 1 1 d .
H29 H 1.1570 0.7504 0.1571 0.079 Uiso 1 1 calc R
C30 C 0.77172(10) 1.11359(17) 0.55504(11) 0.0435(4) Uani 1 1 d .
H30A H 0.8204 1.1538 0.5344 0.052 Uiso 1 1 calc R
H30B H 0.7467 1.1728 0.5978 0.052 Uiso 1 1 calc R
C31 C 0.71763(10) 1.09445(19) 0.47376(11) 0.0486(4) Uani 1 1 d .
H31A H 0.7087 1.1784 0.4451 0.058 Uiso 1 1 calc R
H31B H 0.7443 1.0395 0.4295 0.058 Uiso 1 1 calc R
C32 C 0.63877(11) 1.0344(2) 0.49593(13) 0.0554(5) Uani 1 1 d .
H32A H 0.6102 1.0918 0.5370 0.066 Uiso 1 1 calc R
H32B H 0.6473 0.9525 0.5275 0.066 Uiso 1 1 calc R
C33 C 0.58896(13) 1.0101(2) 0.41162(14) 0.0676(6) Uani 1 1 d .
H33A H 0.5784 1.0914 0.3816 0.101 Uiso 1 1 calc R
H33B H 0.5400 0.9701 0.4291 0.101 Uiso 1 1 calc R
H33C H 0.6169 0.9535 0.3707 0.101 Uiso 1 1 calc R
N1 N 0.64825(8) 1.02539(15) 0.89509(9) 0.0459(4) Uani 1 1 d .
N2 N 0.79061(8) 0.99205(14) 0.60242(9) 0.0399(3) Uani 1 1 d .
O1 O 1.14579(9) 0.5810(2) 0.19454(11) 0.0808(5) Uani 1 1 d .
S1 S 1.03656(3) 0.66920(5) 0.35146(3) 0.05632(17) Uani 1 1 d .

loop_
_atom_site_aniso_label
_atom_site_aniso_U_11
_atom_site_aniso_U_22
_atom_site_aniso_U_33
_atom_site_aniso_U_23
_atom_site_aniso_U_13
_atom_site_aniso_U_12
C1 0.0512(10) 0.0542(12) 0.0557(11) -0.0049(9) 0.0037(8) -0.0004(9)
C2 0.0509(11) 0.0565(13) 0.0775(14) -0.0029(11) -0.0089(10) 0.0005(10)
C3 0.0459(11) 0.0488(12) 0.1008(18) -0.0124(12) 0.0026(11) 0.0050(9)
C4 0.0477(10) 0.0428(11) 0.0755(14) -0.0108(10) 0.0166(10) 0.0001(8)
C5 0.0447(9) 0.0359(10) 0.0539(10) -0.0022(8) 0.0143(8) -0.0052(7)
C6 0.0508(9) 0.0360(10) 0.0474(9) -0.0010(7) 0.0188(8) -0.0056(8)
C7 0.0688(12) 0.0462(11) 0.0486(10) -0.0046(9) 0.0239(9) -0.0087(10)
C8 0.0836(14) 0.0598(13) 0.0379(10) -0.0011(9) 0.0092(9) -0.0146(11)
C9 0.0694(13) 0.0643(14) 0.0489(11) 0.0075(10) -0.0007(9) -0.0049(11)
C10 0.0564(11) 0.0593(12) 0.0476(10) 0.0031(9) 0.0089(8) 0.0042(10)
C11 0.0504(10) 0.0425(10) 0.0395(9) 0.0030(7) 0.0123(7) -0.0030(8)
C12 0.0422(9) 0.0397(10) 0.0498(10) 0.0010(8) 0.0113(7) -0.0008(8)
C13 0.0417(9) 0.0475(11) 0.0393(9) -0.0009(8) 0.0100(7) 0.0038(8)
C14 0.0589(11) 0.0509(11) 0.0398(9) 0.0055(8) 0.0120(8) 0.0044(9)
C15 0.0547(10) 0.0415(10) 0.0444(9) 0.0049(8) 0.0071(8) 0.0086(8)
C16 0.0400(8) 0.0358(9) 0.0393(8) -0.0005(7) 0.0048(6) 0.0035(7)
C17 0.0389(8) 0.0378(9) 0.0394(8) -0.0029(7) 0.0020(7) 0.0037(7)
C18 0.0482(10) 0.0439(10) 0.0474(10) 0.0002(8) 0.0027(8) 0.0093(8)
C19 0.0459(10) 0.0469(11) 0.0525(10) -0.0049(8) 0.0061(8) 0.0141(8)
C20 0.0367(8) 0.0489(11) 0.0403(9) -0.0109(8) 0.0031(7) 0.0033(7)
C21 0.0406(8) 0.0454(10) 0.0375(8) -0.0006(7) 0.0048(6) 0.0056(8)
C22 0.0355(8) 0.0414(10) 0.0387(8) -0.0042(7) 0.0022(6) 0.0053(7)
C23 0.0374(8) 0.0416(10) 0.0349(8) -0.0001(7) 0.0049(6) 0.0017(7)
C24 0.0410(8) 0.0392(10) 0.0413(9) 0.0001(7) 0.0077(7) 0.0065(7)
C25 0.0345(8) 0.0532(11) 0.0423(9) -0.0122(8) 0.0029(7) 0.0048(8)
C26 0.0385(9) 0.0749(15) 0.0440(10) -0.0161(9) 0.0061(7) 0.0007(9)
C27 0.0422(9) 0.0764(15) 0.0484(10) 0.0002(10) 0.0061(8) -0.0016(10)
C28 0.0435(9) 0.0563(12) 0.0535(10) -0.0046(9) 0.0068(8) 0.0057(9)
C29 0.0451(10) 0.102(2) 0.0489(11) -0.0222(12) 0.0097(8) 0.0003(12)
C30 0.0465(9) 0.0373(10) 0.0468(9) 0.0054(7) 0.0134(7) 0.0063(8)
C31 0.0533(10) 0.0501(11) 0.0426(9) 0.0115(8) 0.0121(8) 0.0136(9)
C32 0.0586(11) 0.0591(13) 0.0485(10) 0.0071(9) 0.0085(8) -0.0014(10)
C33 0.0662(13) 0.0781(16) 0.0583(12) -0.0014(11) -0.0016(10) 0.0010(12)
N1 0.0462(8) 0.0540(10) 0.0375(7) 0.0003(7) 0.0102(6) 0.0085(7)
N2 0.0429(7) 0.0401(8) 0.0366(7) 0.0022(6) 0.0096(6) 0.0098(6)
O1 0.0648(9) 0.1049(14) 0.0728(10) -0.0446(10) 0.0145(8) 0.0076(9)
S1 0.0544(3) 0.0580(3) 0.0566(3) -0.0177(2) 0.0167(2) 0.0057(2)

loop_
_atom_type_symbol
_atom_type_description
_atom_type_scat_dispersion_real
_atom_type_scat_dispersion_imag
_atom_type_scat_source
C C 0.0033 0.0016 'International Tables Vol C Tables 4.2.6.8 and 6.1.1.4'
H H 0.0000 0.0000 'International Tables Vol C Tables 4.2.6.8 and 6.1.1.4'
N N 0.0061 0.0033 'International Tables Vol C Tables 4.2.6.8 and 6.1.1.4'
O O 0.0106 0.0060 'International Tables Vol C Tables 4.2.6.8 and 6.1.1.4'
S S 0.1246 0.1234 'International Tables Vol C Tables 4.2.6.8 and 6.1.1.4'

loop_
_geom_angle_atom_site_label_1
_geom_angle_atom_site_label_2
_geom_angle_atom_site_label_3
_geom_angle
C2 C1 C12 117.21(18)
C2 C1 H1 121.4
C12 C1 H1 121.4
C1 C2 C3 121.8(2)
C1 C2 H2 119.1
C3 C2 H2 119.1
C4 C3 C2 120.85(19)
C4 C3 H3 119.6
C2 C3 H3 119.6
C3 C4 C5 118.96(18)
C3 C4 H4 120.5
C5 C4 H4 120.5
C4 C5 C12 119.18(18)
C4 C5 C6 133.07(17)
C12 C5 C6 107.75(15)
C7 C6 C11 119.06(18)
C7 C6 C5 134.00(17)
C11 C6 C5 106.91(15)
C8 C7 C6 119.52(18)
C8 C7 H7 120.2
C6 C7 H7 120.2
C7 C8 C9 120.65(18)
C7 C8 H8 119.7
C9 C8 H8 119.7
C10 C9 C8 121.4(2)
C10 C9 H9 119.3
C8 C9 H9 119.3
C9 C10 C11 117.83(19)
C9 C10 H10 121.1
C11 C10 H10 121.1
C10 C11 N1 129.71(16)
C10 C11 C6 121.51(17)
N1 C11 C6 108.73(16)
C1 C12 C5 121.95(16)
C1 C12 N1 129.81(15)
C5 C12 N1 108.23(15)
C24 C13 C14 121.11(15)
C24 C13 N1 119.87(15)
C14 C13 N1 119.01(15)
C15 C14 C13 121.15(16)
C15 C14 H14 119.4
C13 C14 H14 119.4
C14 C15 C16 118.96(17)
C14 C15 H15 120.5
C16 C15 H15 120.5
C15 C16 C23 119.27(15)
C15 C16 C17 134.39(16)
C23 C16 C17 106.32(14)
C18 C17 C22 119.17(15)
C18 C17 C16 134.35(16)
C22 C17 C16 106.36(14)
C19 C18 C17 119.08(17)
C19 C18 H18 120.5
C17 C18 H18 120.5
C18 C19 C20 121.79(16)
C18 C19 H19 119.1
C20 C19 H19 119.1
C21 C20 C19 119.68(15)
C21 C20 C25 118.36(16)
C19 C20 C25 121.94(15)
C22 C21 C20 118.39(16)
C22 C21 H21 120.8
C20 C21 H21 120.8
N2 C22 C21 128.35(16)
N2 C22 C17 109.70(13)
C21 C22 C17 121.88(15)
N2 C23 C24 128.95(15)
N2 C23 C16 109.37(13)
C24 C23 C16 121.61(14)
C13 C24 C23 117.79(16)
C13 C24 H24 121.1
C23 C24 H24 121.1
C28 C25 C20 127.57(16)
C28 C25 S1 110.88(13)
C20 C25 S1 121.54(14)
C27 C26 C29 127.0(2)
C27 C26 S1 111.43(13)
C29 C26 S1 121.52(18)
C26 C27 C28 113.03(19)
C26 C27 H27 123.5
C28 C27 H27 123.5
C25 C28 C27 112.99(18)
C25 C28 H28 123.5
C27 C28 H28 123.5
O1 C29 C26 125.4(2)
O1 C29 H29 117.3
C26 C29 H29 117.3
N2 C30 C31 113.15(15)
N2 C30 H30A 108.9
C31 C30 H30A 108.9
N2 C30 H30B 108.9
C31 C30 H30B 108.9
H30A C30 H30B 107.8
C32 C31 C30 114.83(14)
C32 C31 H31A 108.6
C30 C31 H31A 108.6
C32 C31 H31B 108.6
C30 C31 H31B 108.6
H31A C31 H31B 107.5
C31 C32 C33 112.66(16)
C31 C32 H32A 109.1
C33 C32 H32A 109.1
C31 C32 H32B 109.1
C33 C32 H32B 109.1
H32A C32 H32B 107.8
C32 C33 H33A 109.5
C32 C33 H33B 109.5
H33A C33 H33B 109.5
C32 C33 H33C 109.5
H33A C33 H33C 109.5
H33B C33 H33C 109.5
C11 N1 C12 108.35(14)
C11 N1 C13 125.14(15)
C12 N1 C13 126.51(14)
C22 N2 C23 108.22(13)
C22 N2 C30 124.92(13)
C23 N2 C30 126.77(13)
C26 S1 C25 91.66(9)

loop_
_geom_bond_atom_site_label_1
_geom_bond_atom_site_label_2
_geom_bond_distance
C1 C2 1.381(3)
C1 C12 1.382(3)
C1 H1 0.9300
C2 C3 1.386(3)
C2 H2 0.9300
C3 C4 1.368(3)
C3 H3 0.9300
C4 C5 1.397(3)
C4 H4 0.9300
C5 C12 1.402(2)
C5 C6 1.436(3)
C6 C7 1.396(2)
C6 C11 1.407(2)
C7 C8 1.367(3)
C7 H7 0.9300
C8 C9 1.395(3)
C8 H8 0.9300
C9 C10 1.378(3)
C9 H9 0.9300
C10 C11 1.388(3)
C10 H10 0.9300
C11 N1 1.398(2)
C12 N1 1.405(2)
C13 C24 1.379(2)
C13 C14 1.403(3)
C13 N1 1.423(2)
C14 C15 1.375(2)
C14 H14 0.9300
C15 C16 1.397(2)
C15 H15 0.9300
C16 C23 1.413(2)
C16 C17 1.445(2)
C17 C18 1.393(2)
C17 C22 1.409(2)
C18 C19 1.379(2)
C18 H18 0.9300
C19 C20 1.405(2)
C19 H19 0.9300
C20 C21 1.393(2)
C20 C25 1.472(2)
C21 C22 1.389(2)
C21 H21 0.9300
C22 N2 1.379(2)
C23 N2 1.384(2)
C23 C24 1.394(2)
C24 H24 0.9300
C25 C28 1.374(3)
C25 S1 1.7220(17)
C26 C27 1.364(3)
C26 C29 1.446(3)
C26 S1 1.718(2)
C27 C28 1.397(2)
C27 H27 0.9300
C28 H28 0.9300
C29 O1 1.210(3)
C29 H29 0.9300
C30 N2 1.463(2)
C30 C31 1.512(3)
C30 H30A 0.9700
C30 H30B 0.9700
C31 C32 1.505(2)
C31 H31A 0.9700
C31 H31B 0.9700
C32 C33 1.513(3)
C32 H32A 0.9700
C32 H32B 0.9700
C33 H33A 0.9600
C33 H33B 0.9600
C33 H33C 0.9600

loop_
_geom_torsion_atom_site_label_1
_geom_torsion_atom_site_label_2
_geom_torsion_atom_site_label_3
_geom_torsion_atom_site_label_4
_geom_torsion
C12 C1 C2 C3 -1.7(3)
C1 C2 C3 C4 0.7(3)
C2 C3 C4 C5 1.1(3)
C3 C4 C5 C12 -1.7(3)
C3 C4 C5 C6 178.95(19)
C4 C5 C6 C7 -2.5(4)
C12 C5 C6 C7 178.15(19)
C4 C5 C6 C11 179.41(19)
C12 C5 C6 C11 0.01(19)
C11 C6 C7 C8 0.4(3)
C5 C6 C7 C8 -177.52(19)
C6 C7 C8 C9 0.3(3)
C7 C8 C9 C10 -0.1(3)
C8 C9 C10 C11 -1.0(3)
C9 C10 C11 N1 179.21(18)
C9 C10 C11 C6 1.7(3)
C7 C6 C11 C10 -1.5(3)
C5 C6 C11 C10 176.97(17)
C7 C6 C11 N1 -179.45(16)
C5 C6 C11 N1 -0.98(19)
C2 C1 C12 C5 1.0(3)
C2 C1 C12 N1 -179.97(18)
C4 C5 C12 C1 0.7(3)
C6 C5 C12 C1 -179.81(17)
C4 C5 C12 N1 -178.54(15)
C6 C5 C12 N1 1.0(2)
C24 C13 C14 C15 2.9(3)
N1 C13 C14 C15 -176.09(17)
C13 C14 C15 C16 -1.7(3)
C14 C15 C16 C23 -1.3(3)
C14 C15 C16 C17 176.87(18)
C15 C16 C17 C18 -3.6(4)
C23 C16 C17 C18 174.75(19)
C15 C16 C17 C22 -179.4(2)
C23 C16 C17 C22 -1.09(18)
C22 C17 C18 C19 -0.2(3)
C16 C17 C18 C19 -175.63(18)
C17 C18 C19 C20 0.3(3)
C18 C19 C20 C21 -1.1(3)
C18 C19 C20 C25 177.14(17)
C19 C20 C21 C22 1.6(2)
C25 C20 C21 C22 -176.67(15)
C20 C21 C22 N2 175.23(16)
C20 C21 C22 C17 -1.5(2)
C18 C17 C22 N2 -176.48(15)
C16 C17 C22 N2 0.12(18)
C18 C17 C22 C21 0.8(3)
C16 C17 C22 C21 177.40(15)
C15 C16 C23 N2 -179.68(16)
C17 C16 C23 N2 1.70(18)
C15 C16 C23 C24 3.2(2)
C17 C16 C23 C24 -175.38(15)
C14 C13 C24 C23 -0.9(3)
N1 C13 C24 C23 178.03(15)
N2 C23 C24 C13 -178.56(17)
C16 C23 C24 C13 -2.1(2)
C21 C20 C25 C28 23.0(3)
C19 C20 C25 C28 -155.21(19)
C21 C20 C25 S1 -158.35(14)
C19 C20 C25 S1 23.4(2)
C29 C26 C27 C28 178.77(17)
S1 C26 C27 C28 -0.1(2)
C20 C25 C28 C27 178.13(16)
S1 C25 C28 C27 -0.6(2)
C26 C27 C28 C25 0.5(2)
C27 C26 C29 O1 -177.7(2)
S1 C26 C29 O1 1.0(3)
N2 C30 C31 C32 59.5(2)
C30 C31 C32 C33 -176.62(17)
C10 C11 N1 C12 -176.14(19)
C6 C11 N1 C12 1.59(19)
C10 C11 N1 C13 3.1(3)
C6 C11 N1 C13 -179.18(16)
C1 C12 N1 C11 179.27(18)
C5 C12 N1 C11 -1.6(2)
C1 C12 N1 C13 0.1(3)
C5 C12 N1 C13 179.21(16)
C24 C13 N1 C11 -130.74(18)
C14 C13 N1 C11 48.2(2)
C24 C13 N1 C12 48.4(3)
C14 C13 N1 C12 -132.67(19)
C21 C22 N2 C23 -176.12(16)
C17 C22 N2 C23 0.94(19)
C21 C22 N2 C30 0.5(3)
C17 C22 N2 C30 177.56(15)
C24 C23 N2 C22 175.15(16)
C16 C23 N2 C22 -1.66(19)
C24 C23 N2 C30 -1.4(3)
C16 C23 N2 C30 -178.20(15)
C31 C30 N2 C22 75.83(19)
C31 C30 N2 C23 -108.18(18)
C27 C26 S1 C25 -0.21(15)
C29 C26 S1 C25 -179.16(16)
C28 C25 S1 C26 0.47(14)
C20 C25 S1 C26 -178.36(14)
